data_1512890
loop_
_publ_author_name
'Hasti Iranmanesh'
'Mahdi Behzad'
'Giuseppe Bruno'
'Hadi Amiri Rudbari'
'Hossein Nazari'
'Abolfazl Mohammadi'
'Omid Taheri'

_publ_section_title
;
 Cobalt(III) Schiff base complexes derived from mesostilbenediamine:
 Synthesis, characterization, crystal structure, electrochemistry and
 antibacterial studies
;
_journal_name_full
;
Inorganica Chimica Acta
;
_journal_page_first 81
_journal_page_last 88
_journal_paper_doi 10.1016/j.ica.2012.10.030
_journal_volume 395
_journal_year 2013
_chemical_formula_sum 'C40.75 H41 Cl Co N3 Na O12.25'
_chemical_formula_weight 886.14
_space_group_IT_number 14
_symmetry_cell_setting monoclinic
_symmetry_space_group_name_Hall '-P 2ybc'
_symmetry_space_group_name_H-M 'P 1 21/c 1'
_atom_sites_solution_hydrogens geom
_atom_sites_solution_primary direct
_atom_sites_solution_secondary difmap
_cell_angle_alpha 90.00
_cell_angle_beta 93.42(1)
_cell_angle_gamma 90.00
_cell_formula_units_Z 4
_cell_length_a 12.698(3)
_cell_length_b 15.413(3)
_cell_length_c 23.105(5)
_cell_measurement_reflns_used 9810
_cell_measurement_temperature 298(2)
_cell_measurement_theta_max 23.27
_cell_measurement_theta_min 2.21
_cell_volume 4513.9(17)
_computing_cell_refinement 'SAINT (Bruker, 2007)'
_computing_data_collection 'APEX2 (Bruker, 2007)'
_computing_data_reduction 'SAINT (Bruker, 2007)'
_computing_molecular_graphics 'XPW (Siemens, 1996)'
_computing_publication_material 'SHELXTL (Sheldrick, 2008)'
_computing_structure_refinement 'SHELXL97 (Sheldrick, 2008)'
_computing_structure_solution 'SHELXS97 (Sheldrick, 2008)'
_diffrn_ambient_temperature 298(2)
_diffrn_measured_fraction_theta_full 0.995
_diffrn_measured_fraction_theta_max 0.995
_diffrn_measurement_device_type 'Bruker APEX-II CCD'
_diffrn_measurement_method '\f and \w scans'
_diffrn_radiation_monochromator graphite
_diffrn_radiation_source 'fine-focus sealed tube'
_diffrn_radiation_type MoK\a
_diffrn_radiation_wavelength 0.71073
_diffrn_reflns_av_R_equivalents 0.0576
_diffrn_reflns_av_sigmaI/netI 0.0516
_diffrn_reflns_limit_h_max 17
_diffrn_reflns_limit_h_min -17
_diffrn_reflns_limit_k_max 21
_diffrn_reflns_limit_k_min -21
_diffrn_reflns_limit_l_max 31
_diffrn_reflns_limit_l_min -31
_diffrn_reflns_number 129627
_diffrn_reflns_theta_full 29.17
_diffrn_reflns_theta_max 29.17
_diffrn_reflns_theta_min 2.46
_exptl_absorpt_coefficient_mu 0.510
_exptl_absorpt_correction_T_max 0.7458
_exptl_absorpt_correction_T_min 0.6905
_exptl_absorpt_correction_type multi-scan
_exptl_absorpt_process_details 'SADABS; Bruker, 2008'
_exptl_crystal_density_diffrn 1.307
_exptl_crystal_density_method 'not measured'
_exptl_crystal_description irregular
_exptl_crystal_F_000 1838
_exptl_crystal_size_max 0.39
_exptl_crystal_size_mid 0.28
_exptl_crystal_size_min 0.22
_refine_diff_density_max 0.696
_refine_diff_density_min -0.451
_refine_diff_density_rms 0.071
_refine_ls_extinction_method none
_refine_ls_goodness_of_fit_ref 1.007
_refine_ls_hydrogen_treatment mixed
_refine_ls_matrix_type full
_refine_ls_number_parameters 557
_refine_ls_number_reflns 12144
_refine_ls_number_restraints 5
_refine_ls_restrained_S_all 1.008
_refine_ls_R_factor_all 0.1404
_refine_ls_R_factor_gt 0.0672
_refine_ls_shift/su_max 0.040
_refine_ls_shift/su_mean 0.001
_refine_ls_structure_factor_coef Fsqd
_refine_ls_weighting_details 'calc w=1/[\s^2^(Fo^2^)+(0.1209P)^2^+1.6013P] where P=(Fo^2^+2Fc^2^)/3'
_refine_ls_weighting_scheme calc
_refine_ls_wR_factor_gt 0.1807
_refine_ls_wR_factor_ref 0.2284
_reflns_number_gt 6257
_reflns_number_total 12144
_reflns_threshold_expression >2\s(I)
_cod_data_source_file ICA-2013-395-81-88-2.cif
_cod_data_source_block m+p21c
_cod_original_sg_symbol_H-M P2(1)/c
_cod_database_code 1512890

loop_
_symmetry_equiv_pos_as_xyz
'x, y, z'
'-x, y+1/2, -z+1/2'
'-x, -y, -z'
'x, -y-1/2, z-1/2'

loop_
_atom_site_label
_atom_site_type_symbol
_atom_site_fract_x
_atom_site_fract_y
_atom_site_fract_z
_atom_site_U_iso_or_equiv
_atom_site_adp_type
_atom_site_occupancy
_atom_site_symmetry_multiplicity
_atom_site_calc_flag
_atom_site_refinement_flags
_atom_site_disorder_assembly
_atom_site_disorder_group
O13 O 0.3772(11) 0.3113(10) 0.8291(5) 0.191(8) Uani 0.407(12) 1 d P A 1
O13' O 0.3150(7) 0.3460(7) 0.7079(4) 0.170(5) Uani 0.593(12) 1 d P A 2
Co1 Co 0.70347(3) 0.19609(3) 0.665493(17) 0.04977(16) Uani 1 1 d . . .
Na1 Na 0.95471(11) 0.25640(10) 0.68708(7) 0.0744(4) Uani 1 1 d . . .
O6 O 0.72597(18) 0.22810(16) 0.58721(9) 0.0587(6) Uani 1 1 d . . .
O1 O 0.77521(18) 0.29406(14) 0.69657(10) 0.0577(6) Uani 1 1 d . . .
O2 O 0.83317(16) 0.13743(15) 0.67143(9) 0.0560(5) Uani 1 1 d . . .
N1 N 0.5716(2) 0.25288(19) 0.65570(11) 0.0533(6) Uani 1 1 d . . .
N3 N 0.6798(2) 0.1612(2) 0.74563(11) 0.0570(7) Uani 1 1 d . . .
N2 N 0.6276(2) 0.09709(18) 0.63799(10) 0.0499(6) Uani 1 1 d . . .
O4 O 1.03066(19) 0.11934(18) 0.65133(12) 0.0754(7) Uani 1 1 d . . .
O5 O 0.8894(2) 0.2840(2) 0.59166(13) 0.0915(9) Uani 1 1 d . . .
O3 O 0.9156(2) 0.41205(18) 0.71885(13) 0.0793(8) Uani 1 1 d . . .
C11 C 0.7795(3) 0.0225(2) 0.60592(14) 0.0575(8) Uani 1 1 d . . .
C2 C 0.8176(3) 0.4413(2) 0.70148(16) 0.0660(9) Uani 1 1 d . . .
C23 C 0.4407(2) 0.0328(2) 0.62958(13) 0.0536(7) Uani 1 1 d . . .
C16 C 0.8558(3) 0.0769(2) 0.63378(13) 0.0535(8) Uani 1 1 d . . .
C8 C 0.4797(3) 0.1969(2) 0.63818(15) 0.0588(8) Uani 1 1 d . . .
C15 C 0.9621(3) 0.0641(2) 0.62155(16) 0.0619(9) Uani 1 1 d . . .
O8 O 1.0560(2) 0.2385(2) 0.77669(13) 0.0951(9) Uani 1 1 d . . .
C10 C 0.6699(3) 0.0305(2) 0.61533(13) 0.0554(8) Uani 1 1 d . . .
H10 H 0.6260 -0.0157 0.6043 0.066 Uiso 1 1 calc R . .
C9 C 0.5149(3) 0.1031(2) 0.65160(14) 0.0560(8) Uani 1 1 d . . .
C6 C 0.6403(3) 0.3980(2) 0.67009(16) 0.0646(9) Uani 1 1 d . . .
C1 C 0.7428(3) 0.3738(2) 0.68865(14) 0.0569(8) Uani 1 1 d . . .
C22 C 0.4986(3) 0.2083(3) 0.52998(17) 0.0860(13) Uani 1 1 d . . .
H22 H 0.5690 0.1922 0.5358 0.103 Uiso 1 1 calc R . .
C24 C 0.3869(3) -0.0132(2) 0.66976(15) 0.0627(9) Uani 1 1 d . . .
H24 H 0.4005 -0.0017 0.7090 0.075 Uiso 1 1 calc R . .
C7 C 0.5600(3) 0.3353(3) 0.65626(15) 0.0641(9) Uani 1 1 d . . .
H7 H 0.4926 0.3564 0.6467 0.077 Uiso 1 1 calc R . .
C35 C 0.6308(3) 0.2145(3) 0.78130(16) 0.0713(10) Uani 1 1 d . . .
H35 H 0.6066 0.2679 0.7673 0.086 Uiso 1 1 calc R . .
C29 C 0.8050(4) 0.2648(3) 0.56667(17) 0.0730(10) Uani 1 1 d . . .
C12 C 0.8119(3) -0.0437(3) 0.56891(16) 0.0697(10) Uani 1 1 d . . .
H12 H 0.7619 -0.0814 0.5519 0.084 Uiso 1 1 calc R . .
C14 C 0.9909(3) 0.0010(3) 0.58384(18) 0.0759(11) Uani 1 1 d . . .
H14 H 1.0614 -0.0053 0.5757 0.091 Uiso 1 1 calc R . .
C5 C 0.6138(4) 0.4864(3) 0.66530(19) 0.0811(11) Uani 1 1 d . . .
H5 H 0.5453 0.5022 0.6532 0.097 Uiso 1 1 calc R . .
C31 C 0.7127(3) 0.0847(3) 0.76603(16) 0.0716(10) Uani 1 1 d . . .
H31 H 0.7451 0.0466 0.7415 0.086 Uiso 1 1 calc R . .
C18 C 0.3344(3) 0.2413(3) 0.5668(2) 0.0847(12) Uani 1 1 d . . .
H18 H 0.2919 0.2463 0.5980 0.102 Uiso 1 1 calc R . .
C13 C 0.9154(4) -0.0532(3) 0.55779(18) 0.0808(11) Uani 1 1 d . . .
H13 H 0.9354 -0.0964 0.5326 0.097 Uiso 1 1 calc R . .
C17 C 0.4379(3) 0.2163(2) 0.57673(17) 0.0641(9) Uani 1 1 d . . .
C27 C 0.3450(4) -0.0493(3) 0.55540(18) 0.0827(12) Uani 1 1 d . . .
H27 H 0.3306 -0.0616 0.5163 0.099 Uiso 1 1 calc R . .
C25 C 0.3139(3) -0.0753(3) 0.65311(19) 0.0761(11) Uani 1 1 d . . .
H25 H 0.2789 -0.1056 0.6810 0.091 Uiso 1 1 calc R . .
C33 C 0.6512(5) 0.1148(4) 0.85895(19) 0.1038(17) Uani 1 1 d . . .
H33 H 0.6425 0.0995 0.8973 0.125 Uiso 1 1 calc R . .
C34 C 0.6152(4) 0.1930(4) 0.83742(19) 0.0953(15) Uani 1 1 d . . .
H34 H 0.5805 0.2311 0.8610 0.114 Uiso 1 1 calc R . .
C26 C 0.2925(3) -0.0928(3) 0.5959(2) 0.0784(11) Uani 1 1 d . . .
H26 H 0.2421 -0.1342 0.5846 0.094 Uiso 1 1 calc R . .
C3 C 0.7884(4) 0.5264(3) 0.69612(19) 0.0824(12) Uani 1 1 d . . .
H3 H 0.8379 0.5697 0.7048 0.099 Uiso 1 1 calc R . .
C28 C 0.4193(3) 0.0125(3) 0.57137(15) 0.0776(11) Uani 1 1 d . . .
H28 H 0.4554 0.0409 0.5431 0.093 Uiso 1 1 calc R . .
C4 C 0.6867(4) 0.5491(3) 0.6780(2) 0.0956(14) Uani 1 1 d . . .
H4 H 0.6680 0.6073 0.6746 0.115 Uiso 1 1 calc R . .
C32 C 0.7001(4) 0.0600(3) 0.82276(18) 0.0962(15) Uani 1 1 d . . .
H32 H 0.7247 0.0063 0.8361 0.115 Uiso 1 1 calc R . .
C21 C 0.4568(4) 0.2240(4) 0.4737(2) 0.1072(17) Uani 1 1 d . . .
H21 H 0.4984 0.2169 0.4423 0.129 Uiso 1 1 calc R . .
C20 C 0.3553(5) 0.2495(4) 0.4655(3) 0.121(2) Uani 1 1 d . . .
H20 H 0.3274 0.2608 0.4281 0.146 Uiso 1 1 calc R . .
C38 C 1.0215(4) 0.2613(5) 0.8328(2) 0.1160(18) Uani 1 1 d . . .
H38 H 1.0325 0.3240 0.8370 0.139 Uiso 1 1 calc R . .
C19 C 0.2922(5) 0.2589(4) 0.5122(3) 0.121(2) Uani 1 1 d . . .
H19 H 0.2224 0.2769 0.5064 0.145 Uiso 1 1 calc R . .
O7 O 1.1153(4) 0.3248(4) 0.6516(2) 0.1612(18) Uani 1 1 d . . .
C30 C 0.7860(6) 0.2866(5) 0.5031(2) 0.160(3) Uani 1 1 d . . .
H30A H 0.7167 0.2675 0.4898 0.241 Uiso 1 1 calc R . .
H30B H 0.8377 0.2579 0.4813 0.241 Uiso 1 1 calc R . .
H30C H 0.7913 0.3482 0.4979 0.241 Uiso 1 1 calc R . .
C37 C 1.1401(3) 0.1085(4) 0.6442(3) 0.123(2) Uani 1 1 d . . .
H37A H 1.1792 0.1511 0.6670 0.184 Uiso 1 1 calc R . .
H37B H 1.1539 0.1156 0.6041 0.184 Uiso 1 1 calc R . .
H37C H 1.1614 0.0514 0.6568 0.184 Uiso 1 1 calc R . .
C40 C 1.0882(6) 0.2198(5) 0.8792(3) 0.148(3) Uani 1 1 d . . .
H40A H 1.1606 0.2351 0.8751 0.222 Uiso 1 1 calc R . .
H40B H 1.0804 0.1580 0.8766 0.222 Uiso 1 1 calc R . .
H40C H 1.0669 0.2393 0.9162 0.222 Uiso 1 1 calc R . .
C39 C 0.9117(5) 0.2472(7) 0.8343(3) 0.176(4) Uani 1 1 d . . .
H39A H 0.8756 0.2768 0.8024 0.265 Uiso 1 1 calc R . .
H39B H 0.8876 0.2690 0.8701 0.265 Uiso 1 1 calc R . .
H39C H 0.8973 0.1862 0.8315 0.265 Uiso 1 1 calc R . .
C36 C 0.9975(4) 0.4740(3) 0.7298(3) 0.1066(16) Uani 1 1 d . . .
H36A H 1.0618 0.4445 0.7417 0.160 Uiso 1 1 calc R . .
H36B H 0.9784 0.5127 0.7601 0.160 Uiso 1 1 calc R . .
H36C H 1.0074 0.5066 0.6952 0.160 Uiso 1 1 calc R . .
Cl1 Cl 0.33223(8) 0.32945(8) 0.77090(6) 0.0841(3) Uani 1 1 d . . .
O9 O 1.0502(9) 0.3599(8) 0.5409(5) 0.087(3) Uiso 0.25 1 d PD . .
C41 C 1.036(2) 0.4408(13) 0.5191(12) 0.161(11) Uiso 0.25 1 d PD . .
C43 C 1.121(3) 0.477(2) 0.4899(15) 0.173(12) Uiso 0.25 1 d PD . .
C42 C 0.983(3) 0.5014(16) 0.5514(19) 0.231(19) Uiso 0.25 1 d PD . .
O10 O 0.2469(4) 0.3756(4) 0.7846(3) 0.193(3) Uani 1 1 d . A .
O11 O 0.3192(9) 0.2501(4) 0.7567(4) 0.274(5) Uani 1 1 d . A .
O12 O 0.4149(5) 0.3792(6) 0.7625(5) 0.277(5) Uani 1 1 d . A .
H9 H 0.517(2) 0.097(2) 0.6898(15) 0.051(9) Uiso 1 1 d . . .
H8 H 0.431(2) 0.2149(18) 0.6614(13) 0.041(8) Uiso 1 1 d . . .

loop_
_atom_site_aniso_label
_atom_site_aniso_U_11
_atom_site_aniso_U_22
_atom_site_aniso_U_33
_atom_site_aniso_U_23
_atom_site_aniso_U_13
_atom_site_aniso_U_12
O13 0.186(13) 0.252(17) 0.124(10) 0.076(10) -0.082(9) 0.009(11)
O13' 0.150(8) 0.215(11) 0.146(8) -0.004(7) 0.026(6) 0.020(7)
Co1 0.0467(3) 0.0578(3) 0.0451(2) -0.00480(19) 0.00537(17) -0.00150(19)
Na1 0.0566(8) 0.0822(10) 0.0834(10) -0.0098(8) -0.0028(7) -0.0043(7)
O6 0.0591(13) 0.0681(14) 0.0495(12) -0.0005(11) 0.0094(10) -0.0046(12)
O1 0.0564(13) 0.0553(14) 0.0608(14) -0.0045(10) -0.0004(11) -0.0037(10)
O2 0.0476(12) 0.0640(14) 0.0566(13) -0.0079(11) 0.0039(10) -0.0003(10)
N1 0.0486(15) 0.0612(18) 0.0501(14) -0.0079(12) 0.0037(11) 0.0021(12)
N3 0.0581(16) 0.0680(18) 0.0450(14) -0.0088(13) 0.0030(12) -0.0105(14)
N2 0.0472(14) 0.0623(16) 0.0404(13) -0.0022(12) 0.0043(10) -0.0033(12)
O4 0.0483(13) 0.0814(17) 0.0971(19) -0.0067(15) 0.0102(13) 0.0029(12)
O5 0.0770(19) 0.120(3) 0.0792(19) 0.0082(17) 0.0178(16) -0.0252(18)
O3 0.0718(17) 0.0722(17) 0.0926(19) -0.0067(14) -0.0061(14) -0.0183(14)
C11 0.064(2) 0.0597(19) 0.0489(17) -0.0001(15) 0.0074(15) 0.0039(16)
C2 0.075(2) 0.064(2) 0.059(2) -0.0033(17) 0.0053(17) -0.0083(19)
C23 0.0490(17) 0.067(2) 0.0453(16) -0.0010(15) 0.0047(13) -0.0021(15)
C16 0.0558(18) 0.0573(19) 0.0478(17) 0.0073(15) 0.0072(14) 0.0010(15)
C8 0.0451(17) 0.074(2) 0.0586(19) -0.0098(17) 0.0130(15) 0.0010(16)
C15 0.0560(19) 0.064(2) 0.066(2) 0.0051(17) 0.0106(16) 0.0050(17)
O8 0.0703(18) 0.137(3) 0.0769(19) -0.0106(19) -0.0027(15) 0.0041(18)
C10 0.0597(19) 0.062(2) 0.0440(16) -0.0063(15) 0.0036(14) -0.0063(16)
C9 0.0500(18) 0.079(2) 0.0395(17) -0.0041(16) 0.0076(13) -0.0084(16)
C6 0.071(2) 0.061(2) 0.062(2) -0.0041(17) 0.0053(17) 0.0056(18)
C1 0.065(2) 0.058(2) 0.0481(17) -0.0051(15) 0.0103(15) -0.0056(17)
C22 0.062(2) 0.135(4) 0.060(2) 0.018(2) 0.0021(19) -0.003(2)
C24 0.068(2) 0.066(2) 0.0543(19) 0.0010(16) 0.0064(16) -0.0016(18)
C7 0.057(2) 0.075(2) 0.060(2) -0.0068(18) 0.0040(16) 0.0072(18)
C35 0.072(2) 0.089(3) 0.054(2) -0.0156(19) 0.0097(17) -0.004(2)
C29 0.082(3) 0.076(2) 0.064(2) -0.0045(19) 0.020(2) -0.020(2)
C12 0.078(3) 0.069(2) 0.063(2) -0.0097(18) 0.0095(18) 0.0064(19)
C14 0.063(2) 0.086(3) 0.081(3) -0.001(2) 0.020(2) 0.014(2)
C5 0.089(3) 0.066(2) 0.087(3) -0.004(2) 0.000(2) 0.009(2)
C31 0.086(3) 0.073(3) 0.056(2) -0.0005(18) 0.0013(18) -0.012(2)
C18 0.055(2) 0.111(3) 0.087(3) -0.009(3) -0.006(2) -0.003(2)
C13 0.090(3) 0.080(3) 0.074(3) -0.014(2) 0.020(2) 0.011(2)
C17 0.0499(19) 0.071(2) 0.071(2) -0.0004(18) -0.0021(16) -0.0070(16)
C27 0.089(3) 0.095(3) 0.062(2) -0.015(2) -0.015(2) -0.008(2)
C25 0.076(3) 0.074(3) 0.080(3) 0.003(2) 0.018(2) -0.014(2)
C33 0.144(5) 0.119(4) 0.049(2) -0.008(3) 0.014(3) -0.049(4)
C34 0.113(4) 0.116(4) 0.060(2) -0.028(3) 0.027(2) -0.021(3)
C26 0.067(2) 0.066(2) 0.101(3) -0.008(2) -0.001(2) -0.0091(19)
C3 0.099(3) 0.062(2) 0.087(3) -0.002(2) 0.006(2) -0.017(2)
C28 0.092(3) 0.094(3) 0.0460(19) -0.0055(19) 0.0025(18) -0.025(2)
C4 0.116(4) 0.059(2) 0.111(4) 0.005(2) 0.005(3) 0.010(3)
C32 0.131(4) 0.099(3) 0.057(2) 0.008(2) -0.004(2) -0.034(3)
C21 0.087(3) 0.165(5) 0.069(3) 0.029(3) -0.006(2) -0.023(3)
C20 0.109(4) 0.148(5) 0.100(4) 0.035(4) -0.048(4) -0.021(4)
C38 0.093(4) 0.156(5) 0.097(4) -0.020(4) -0.015(3) 0.016(4)
C19 0.076(3) 0.157(5) 0.122(5) 0.000(4) -0.041(3) 0.012(3)
O7 0.128(4) 0.184(4) 0.174(5) -0.014(4) 0.031(3) -0.027(3)
C30 0.187(7) 0.236(8) 0.059(3) 0.018(4) 0.010(3) -0.125(6)
C37 0.052(2) 0.148(5) 0.169(6) -0.035(4) 0.019(3) -0.001(3)
C40 0.140(6) 0.200(7) 0.099(4) -0.010(4) -0.034(4) 0.039(5)
C39 0.082(4) 0.353(12) 0.096(4) 0.038(6) 0.013(3) 0.036(6)
C36 0.098(3) 0.085(3) 0.135(4) -0.016(3) -0.009(3) -0.032(3)
Cl1 0.0695(6) 0.0795(7) 0.1050(9) -0.0161(6) 0.0198(6) 0.0014(5)
O10 0.111(3) 0.197(5) 0.277(7) -0.070(5) 0.070(4) 0.024(3)
O11 0.461(15) 0.094(4) 0.276(9) -0.033(5) 0.094(9) 0.003(5)
O12 0.116(4) 0.295(10) 0.424(14) 0.002(9) 0.058(6) -0.078(6)

loop_
_atom_type_symbol
_atom_type_description
_atom_type_scat_dispersion_real
_atom_type_scat_dispersion_imag
_atom_type_scat_source
C C 0.0033 0.0016 'International Tables Vol C Tables 4.2.6.8 and 6.1.1.4'
H H 0.0000 0.0000 'International Tables Vol C Tables 4.2.6.8 and 6.1.1.4'
N N 0.0061 0.0033 'International Tables Vol C Tables 4.2.6.8 and 6.1.1.4'
O O 0.0106 0.0060 'International Tables Vol C Tables 4.2.6.8 and 6.1.1.4'
Na Na 0.0362 0.0249 'International Tables Vol C Tables 4.2.6.8 and 6.1.1.4'
Cl Cl 0.1484 0.1585 'International Tables Vol C Tables 4.2.6.8 and 6.1.1.4'
Co Co 0.3494 0.9721 'International Tables Vol C Tables 4.2.6.8 and 6.1.1.4'

loop_
_geom_angle_atom_site_label_1
_geom_angle_atom_site_label_2
_geom_angle_atom_site_label_3
_geom_angle
_geom_angle_site_symmetry_1
_geom_angle_site_symmetry_3
Cl1 O13' O12 46.2(4) . .
O2 Co1 O1 87.48(10) . .
O2 Co1 N1 177.11(10) . .
O1 Co1 N1 94.55(11) . .
O2 Co1 N2 93.60(10) . .
O1 Co1 N2 176.94(10) . .
N1 Co1 N2 84.48(11) . .
O2 Co1 O6 90.78(10) . .
O1 Co1 O6 93.30(10) . .
N1 Co1 O6 87.05(11) . .
N2 Co1 O6 89.55(10) . .
O2 Co1 N3 88.97(11) . .
O1 Co1 N3 87.58(11) . .
N1 Co1 N3 93.17(12) . .
N2 Co1 N3 89.58(11) . .
O6 Co1 N3 179.07(11) . .
O2 Co1 Na1 45.19(7) . .
O1 Co1 Na1 44.13(8) . .
N1 Co1 Na1 136.21(9) . .
N2 Co1 Na1 137.58(8) . .
O6 Co1 Na1 82.76(8) . .
N3 Co1 Na1 97.68(8) . .
O5 Na1 O1 75.82(10) . .
O5 Na1 O8 167.76(13) . .
O1 Na1 O8 114.75(11) . .
O5 Na1 O2 79.04(10) . .
O1 Na1 O2 65.81(8) . .
O8 Na1 O2 110.43(12) . .
O5 Na1 O7 82.18(16) . .
O1 Na1 O7 137.71(17) . .
O8 Na1 O7 85.68(16) . .
O2 Na1 O7 143.74(15) . .
O5 Na1 O4 87.95(12) . .
O1 Na1 O4 129.22(10) . .
O8 Na1 O4 89.44(12) . .
O2 Na1 O4 63.95(9) . .
O7 Na1 O4 84.75(15) . .
O5 Na1 O3 92.04(12) . .
O1 Na1 O3 62.74(9) . .
O8 Na1 O3 87.91(12) . .
O2 Na1 O3 128.41(10) . .
O7 Na1 O3 82.74(15) . .
O4 Na1 O3 167.38(11) . .
O5 Na1 Co1 68.19(8) . .
O1 Na1 Co1 33.52(6) . .
O8 Na1 Co1 123.99(10) . .
O2 Na1 Co1 33.53(5) . .
O7 Na1 Co1 150.30(15) . .
O4 Na1 Co1 95.75(7) . .
O3 Na1 Co1 95.96(7) . .
C29 O6 Co1 129.4(3) . .
C1 O1 Co1 124.1(2) . .
C1 O1 Na1 120.9(2) . .
Co1 O1 Na1 102.35(10) . .
C16 O2 Co1 121.1(2) . .
C16 O2 Na1 118.31(19) . .
Co1 O2 Na1 101.28(10) . .
C7 N1 C8 119.3(3) . .
C7 N1 Co1 124.1(2) . .
C8 N1 Co1 116.0(2) . .
C31 N3 C35 118.2(3) . .
C31 N3 Co1 120.9(2) . .
C35 N3 Co1 120.8(3) . .
C10 N2 C9 124.6(3) . .
C10 N2 Co1 124.4(2) . .
C9 N2 Co1 110.8(2) . .
C15 O4 C37 117.7(3) . .
C15 O4 Na1 116.6(2) . .
C37 O4 Na1 122.7(3) . .
C29 O5 Na1 130.5(3) . .
C2 O3 C36 118.4(3) . .
C2 O3 Na1 114.5(2) . .
C36 O3 Na1 121.8(3) . .
C12 C11 C16 119.5(3) . .
C12 C11 C10 118.6(3) . .
C16 C11 C10 122.0(3) . .
O3 C2 C3 125.6(4) . .
O3 C2 C1 113.9(3) . .
C3 C2 C1 120.5(4) . .
C24 C23 C28 117.3(3) . .
C24 C23 C9 117.9(3) . .
C28 C23 C9 124.8(3) . .
O2 C16 C11 123.5(3) . .
O2 C16 C15 118.7(3) . .
C11 C16 C15 117.7(3) . .
N1 C8 C17 111.4(3) . .
N1 C8 C9 106.0(3) . .
C17 C8 C9 117.1(3) . .
N1 C8 H8 102.7(19) . .
C17 C8 H8 106.6(19) . .
C9 C8 H8 112.1(19) . .
C14 C15 O4 125.0(3) . .
C14 C15 C16 121.5(4) . .
O4 C15 C16 113.5(3) . .
C38 O8 Na1 125.2(3) . .
N2 C10 C11 124.5(3) . .
N2 C10 H10 117.8 . .
C11 C10 H10 117.8 . .
N2 C9 C23 118.3(3) . .
N2 C9 C8 106.8(3) . .
C23 C9 C8 116.1(3) . .
N2 C9 H9 103(2) . .
C23 C9 H9 104(2) . .
C8 C9 H9 107(2) . .
C1 C6 C5 119.8(4) . .
C1 C6 C7 121.9(3) . .
C5 C6 C7 118.4(4) . .
O1 C1 C6 125.1(3) . .
O1 C1 C2 117.2(3) . .
C6 C1 C2 117.7(3) . .
C17 C22 C21 121.3(4) . .
C17 C22 H22 119.4 . .
C21 C22 H22 119.4 . .
C25 C24 C23 121.5(3) . .
C25 C24 H24 119.2 . .
C23 C24 H24 119.2 . .
N1 C7 C6 126.5(3) . .
N1 C7 H7 116.8 . .
C6 C7 H7 116.8 . .
N3 C35 C34 122.2(4) . .
N3 C35 H35 118.9 . .
C34 C35 H35 118.9 . .
O5 C29 O6 128.5(4) . .
O5 C29 C30 119.3(4) . .
O6 C29 C30 112.3(4) . .
C13 C12 C11 120.8(4) . .
C13 C12 H12 119.6 . .
C11 C12 H12 119.6 . .
C15 C14 C13 120.1(4) . .
C15 C14 H14 119.9 . .
C13 C14 H14 119.9 . .
C4 C5 C6 121.1(4) . .
C4 C5 H5 119.5 . .
C6 C5 H5 119.4 . .
N3 C31 C32 121.9(4) . .
N3 C31 H31 119.0 . .
C32 C31 H31 119.0 . .
C19 C18 C17 121.9(5) . .
C19 C18 H18 119.1 . .
C17 C18 H18 119.1 . .
C12 C13 C14 120.3(4) . .
C12 C13 H13 119.8 . .
C14 C13 H13 119.8 . .
C22 C17 C18 118.0(4) . .
C22 C17 C8 122.7(3) . .
C18 C17 C8 119.3(3) . .
C26 C27 C28 120.9(4) . .
C26 C27 H27 119.5 . .
C28 C27 H27 119.5 . .
C26 C25 C24 120.2(4) . .
C26 C25 H25 119.9 . .
C24 C25 H25 119.9 . .
C32 C33 C34 118.4(4) . .
C32 C33 H33 120.8 . .
C34 C33 H33 120.8 . .
C35 C34 C33 119.6(4) . .
C35 C34 H34 120.2 . .
C33 C34 H34 120.2 . .
C27 C26 C25 119.6(4) . .
C27 C26 H26 120.2 . .
C25 C26 H26 120.2 . .
C2 C3 C4 121.0(4) . .
C2 C3 H3 119.5 . .
C4 C3 H3 119.5 . .
C27 C28 C23 120.4(4) . .
C27 C28 H28 119.8 . .
C23 C28 H28 119.8 . .
C5 C4 C3 119.9(4) . .
C5 C4 H4 120.1 . .
C3 C4 H4 120.1 . .
C33 C32 C31 119.6(5) . .
C33 C32 H32 120.2 . .
C31 C32 H32 120.2 . .
C20 C21 C22 119.2(5) . .
C20 C21 H21 120.4 . .
C22 C21 H21 120.4 . .
C21 C20 C19 120.8(5) . .
C21 C20 H20 119.6 . .
C19 C20 H20 119.6 . .
C39 C38 O8 109.8(5) . .
C39 C38 C40 116.1(6) . .
O8 C38 C40 111.0(5) . .
C39 C38 H38 106.5 . .
O8 C38 H38 106.5 . .
C40 C38 H38 106.5 . .
C18 C19 C20 118.8(5) . .
C18 C19 H19 120.6 . .
C20 C19 H19 120.6 . .
C29 C30 H30A 109.5 . .
C29 C30 H30B 109.5 . .
H30A C30 H30B 109.5 . .
C29 C30 H30C 109.5 . .
H30A C30 H30C 109.5 . .
H30B C30 H30C 109.5 . .
O4 C37 H37A 109.5 . .
O4 C37 H37B 109.5 . .
H37A C37 H37B 109.5 . .
O4 C37 H37C 109.5 . .
H37A C37 H37C 109.5 . .
H37B C37 H37C 109.5 . .
C38 C40 H40A 109.5 . .
C38 C40 H40B 109.5 . .
H40A C40 H40B 109.5 . .
C38 C40 H40C 109.5 . .
H40A C40 H40C 109.5 . .
H40B C40 H40C 109.5 . .
C38 C39 H39A 109.5 . .
C38 C39 H39B 109.5 . .
H39A C39 H39B 109.5 . .
C38 C39 H39C 109.5 . .
H39A C39 H39C 109.5 . .
H39B C39 H39C 109.5 . .
O3 C36 H36A 109.5 . .
O3 C36 H36B 109.5 . .
H36A C36 H36B 109.5 . .
O3 C36 H36C 109.5 . .
H36A C36 H36C 109.5 . .
H36B C36 H36C 109.5 . .
O11 Cl1 O12 127.5(6) . .
O11 Cl1 O10 118.2(6) . .
O12 Cl1 O10 112.6(5) . .
O11 Cl1 O13 95.3(8) . .
O12 Cl1 O13 88.6(7) . .
O10 Cl1 O13 99.3(7) . .
O11 Cl1 O13' 84.4(6) . .
O12 Cl1 O13' 80.1(6) . .
O10 Cl1 O13' 93.8(5) . .
O13 Cl1 O13' 165.3(7) . .
O9 C41 C42 119(2) . .
O9 C41 C43 117(3) . .
C42 C41 C43 112.9(18) . .
O9 C41 C42 141(2) . 3_766
C42 C41 C42 96(3) . 3_766
C43 C41 C42 57(2) . 3_766
C41 C43 C42 75(3) . 3_766
C41 C42 C43 103(3) . 3_766
C41 C42 C41 84(3) . 3_766
C43 C42 C41 47.6(13) 3_766 3_766
Cl1 O12 O13' 53.7(4) . .

loop_
_geom_bond_atom_site_label_1
_geom_bond_atom_site_label_2
_geom_bond_distance
_geom_bond_site_symmetry_2
O13 Cl1 1.456(10) .
O13' Cl1 1.480(9) .
O13' O12 1.809(12) .
Co1 O2 1.877(2) .
Co1 O1 1.883(2) .
Co1 N1 1.891(3) .
Co1 N2 1.894(3) .
Co1 O6 1.913(2) .
Co1 N3 1.968(3) .
Co1 Na1 3.3317(15) .
Na1 O5 2.348(4) .
Na1 O1 2.375(3) .
Na1 O8 2.387(3) .
Na1 O2 2.410(3) .
Na1 O7 2.479(5) .
Na1 O4 2.484(3) .
Na1 O3 2.566(3) .
O6 C29 1.268(4) .
O1 C1 1.305(4) .
O2 C16 1.318(4) .
N1 C7 1.279(5) .
N1 C8 1.488(4) .
N3 C31 1.329(5) .
N3 C35 1.343(5) .
N2 C10 1.284(4) .
N2 C9 1.487(4) .
O4 C15 1.373(4) .
O4 C37 1.419(5) .
O5 C29 1.223(5) .
O3 C2 1.361(5) .
O3 C36 1.423(5) .
C11 C12 1.408(5) .
C11 C16 1.408(5) .
C11 C10 1.427(5) .
C2 C3 1.368(6) .
C2 C1 1.428(5) .
C23 C24 1.381(5) .
C23 C28 1.392(5) .
C23 C9 1.505(5) .
C16 C15 1.410(5) .
C8 C17 1.516(5) .
C8 C9 1.538(5) .
C8 H8 0.89(3) .
C15 C14 1.369(5) .
O8 C38 1.436(6) .
C10 H10 0.9300 .
C9 H9 0.89(3) .
C6 C1 1.398(5) .
C6 C5 1.406(5) .
C6 C7 1.426(5) .
C22 C17 1.369(5) .
C22 C21 1.395(6) .
C22 H22 0.9300 .
C24 C25 1.372(5) .
C24 H24 0.9300 .
C7 H7 0.9300 .
C35 C34 1.364(6) .
C35 H35 0.9300 .
C29 C30 1.511(6) .
C12 C13 1.363(6) .
C12 H12 0.9300 .
C14 C13 1.382(6) .
C14 H14 0.9300 .
C5 C4 1.358(6) .
C5 H5 0.9300 .
C31 C32 1.384(6) .
C31 H31 0.9300 .
C18 C19 1.368(7) .
C18 C17 1.376(5) .
C18 H18 0.9300 .
C13 H13 0.9300 .
C27 C26 1.358(6) .
C27 C28 1.376(6) .
C27 H27 0.9300 .
C25 C26 1.360(6) .
C25 H25 0.9300 .
C33 C32 1.364(7) .
C33 C34 1.372(7) .
C33 H33 0.9300 .
C34 H34 0.9300 .
C26 H26 0.9300 .
C3 C4 1.378(7) .
C3 H3 0.9300 .
C28 H28 0.9300 .
C4 H4 0.9300 .
C32 H32 0.9300 .
C21 C20 1.350(8) .
C21 H21 0.9300 .
C20 C19 1.389(9) .
C20 H20 0.9300 .
C38 C39 1.414(8) .
C38 C40 1.472(8) .
C38 H38 0.9800 .
C19 H19 0.9300 .
C30 H30A 0.9600 .
C30 H30B 0.9600 .
C30 H30C 0.9600 .
C37 H37A 0.9600 .
C37 H37B 0.9600 .
C37 H37C 0.9600 .
C40 H40A 0.9600 .
C40 H40B 0.9600 .
C40 H40C 0.9600 .
C39 H39A 0.9600 .
C39 H39B 0.9600 .
C39 H39C 0.9600 .
C36 H36A 0.9600 .
C36 H36B 0.9600 .
C36 H36C 0.9600 .
Cl1 O11 1.275(6) .
Cl1 O12 1.324(6) .
Cl1 O10 1.350(4) .
O9 C41 1.353(17) .
C41 C42 1.391(17) .
C41 C43 1.420(18) .
C41 C42 1.86(5) 3_766
C43 C42 1.62(5) 3_766
C42 C43 1.62(5) 3_766
C42 C41 1.86(5) 3_766

loop_
_geom_torsion_atom_site_label_1
_geom_torsion_atom_site_label_2
_geom_torsion_atom_site_label_3
_geom_torsion_atom_site_label_4
_geom_torsion
_geom_torsion_site_symmetry_1
_geom_torsion_site_symmetry_4
O2 Co1 Na1 O5 103.48(14) . .
O1 Co1 Na1 O5 -97.27(15) . .
N1 Co1 Na1 O5 -72.92(15) . .
N2 Co1 Na1 O5 86.44(15) . .
O6 Co1 Na1 O5 5.11(12) . .
N3 Co1 Na1 O5 -175.71(13) . .
O2 Co1 Na1 O1 -159.26(15) . .
N1 Co1 Na1 O1 24.35(16) . .
N2 Co1 Na1 O1 -176.30(15) . .
O6 Co1 Na1 O1 102.38(13) . .
N3 Co1 Na1 O1 -78.44(14) . .
O2 Co1 Na1 O8 -75.21(15) . .
O1 Co1 Na1 O8 84.05(16) . .
N1 Co1 Na1 O8 108.40(17) . .
N2 Co1 Na1 O8 -92.25(17) . .
O6 Co1 Na1 O8 -173.57(14) . .
N3 Co1 Na1 O8 5.60(15) . .
O1 Co1 Na1 O2 159.26(15) . .
N1 Co1 Na1 O2 -176.39(15) . .
N2 Co1 Na1 O2 -17.04(15) . .
O6 Co1 Na1 O2 -98.37(12) . .
N3 Co1 Na1 O2 80.81(13) . .
O2 Co1 Na1 O7 107.5(3) . .
O1 Co1 Na1 O7 -93.2(3) . .
N1 Co1 Na1 O7 -68.9(3) . .
N2 Co1 Na1 O7 90.5(3) . .
O6 Co1 Na1 O7 9.1(3) . .
N3 Co1 Na1 O7 -171.7(3) . .
O2 Co1 Na1 O4 18.00(12) . .
O1 Co1 Na1 O4 177.26(14) . .
N1 Co1 Na1 O4 -158.39(13) . .
N2 Co1 Na1 O4 0.97(15) . .
O6 Co1 Na1 O4 -80.36(11) . .
N3 Co1 Na1 O4 98.82(12) . .
O2 Co1 Na1 O3 -166.71(13) . .
O1 Co1 Na1 O3 -7.45(12) . .
N1 Co1 Na1 O3 16.90(15) . .
N2 Co1 Na1 O3 176.26(13) . .
O6 Co1 Na1 O3 94.93(11) . .
N3 Co1 Na1 O3 -85.89(12) . .
O2 Co1 O6 C29 -51.9(3) . .
O1 Co1 O6 C29 35.7(3) . .
N1 Co1 O6 C29 130.0(3) . .
N2 Co1 O6 C29 -145.5(3) . .
Na1 Co1 O6 C29 -7.3(3) . .
O2 Co1 O1 C1 156.0(3) . .
N1 Co1 O1 C1 -21.9(3) . .
O6 Co1 O1 C1 65.4(3) . .
N3 Co1 O1 C1 -114.9(3) . .
Na1 Co1 O1 C1 141.5(3) . .
O2 Co1 O1 Na1 14.57(11) . .
N1 Co1 O1 Na1 -163.37(11) . .
O6 Co1 O1 Na1 -76.07(11) . .
N3 Co1 O1 Na1 103.64(12) . .
O5 Na1 O1 C1 -71.3(2) . .
O8 Na1 O1 C1 102.2(3) . .
O2 Na1 O1 C1 -155.4(2) . .
O7 Na1 O1 C1 -10.4(3) . .
O4 Na1 O1 C1 -146.6(2) . .
O3 Na1 O1 C1 28.6(2) . .
Co1 Na1 O1 C1 -143.1(3) . .
O5 Na1 O1 Co1 71.78(12) . .
O8 Na1 O1 Co1 -114.76(14) . .
O2 Na1 O1 Co1 -12.38(9) . .
O7 Na1 O1 Co1 132.7(2) . .
O4 Na1 O1 Co1 -3.52(18) . .
O3 Na1 O1 Co1 171.66(14) . .
O1 Co1 O2 C16 -147.6(2) . .
N2 Co1 O2 C16 35.3(2) . .
O6 Co1 O2 C16 -54.3(2) . .
N3 Co1 O2 C16 124.8(2) . .
Na1 Co1 O2 C16 -133.3(3) . .
O1 Co1 O2 Na1 -14.29(10) . .
N2 Co1 O2 Na1 168.58(10) . .
O6 Co1 O2 Na1 78.98(10) . .
N3 Co1 O2 Na1 -101.91(11) . .
O5 Na1 O2 C16 68.1(2) . .
O1 Na1 O2 C16 147.3(2) . .
O8 Na1 O2 C16 -103.9(2) . .
O7 Na1 O2 C16 8.0(4) . .
O4 Na1 O2 C16 -25.0(2) . .
O3 Na1 O2 C16 151.9(2) . .
Co1 Na1 O2 C16 134.9(3) . .
O5 Na1 O2 Co1 -66.87(12) . .
O1 Na1 O2 Co1 12.38(9) . .
O8 Na1 O2 Co1 121.19(12) . .
O7 Na1 O2 Co1 -127.0(3) . .
O4 Na1 O2 Co1 -159.98(13) . .
O3 Na1 O2 Co1 16.97(17) . .
O1 Co1 N1 C7 16.6(3) . .
N2 Co1 N1 C7 -166.3(3) . .
O6 Co1 N1 C7 -76.4(3) . .
N3 Co1 N1 C7 104.5(3) . .
Na1 Co1 N1 C7 -0.1(3) . .
O1 Co1 N1 C8 -172.2(2) . .
N2 Co1 N1 C8 4.9(2) . .
O6 Co1 N1 C8 94.7(2) . .
N3 Co1 N1 C8 -84.4(2) . .
Na1 Co1 N1 C8 171.07(17) . .
O2 Co1 N3 C31 -35.3(3) . .
O1 Co1 N3 C31 -122.8(3) . .
N1 Co1 N3 C31 142.8(3) . .
N2 Co1 N3 C31 58.3(3) . .
Na1 Co1 N3 C31 -79.7(3) . .
O2 Co1 N3 C35 144.2(3) . .
O1 Co1 N3 C35 56.7(3) . .
N1 Co1 N3 C35 -37.7(3) . .
N2 Co1 N3 C35 -122.2(3) . .
Na1 Co1 N3 C35 99.8(3) . .
O2 Co1 N2 C10 -19.4(3) . .
N1 Co1 N2 C10 158.4(3) . .
O6 Co1 N2 C10 71.3(3) . .
N3 Co1 N2 C10 -108.4(3) . .
Na1 Co1 N2 C10 -7.4(3) . .
O2 Co1 N2 C9 154.8(2) . .
N1 Co1 N2 C9 -27.3(2) . .
O6 Co1 N2 C9 -114.4(2) . .
N3 Co1 N2 C9 65.9(2) . .
Na1 Co1 N2 C9 166.84(16) . .
O5 Na1 O4 C15 -54.4(3) . .
O1 Na1 O4 C15 15.4(3) . .
O8 Na1 O4 C15 137.5(2) . .
O2 Na1 O4 C15 24.4(2) . .
O7 Na1 O4 C15 -136.7(3) . .
O3 Na1 O4 C15 -144.6(5) . .
Co1 Na1 O4 C15 13.4(2) . .
O5 Na1 O4 C37 105.6(4) . .
O1 Na1 O4 C37 175.4(4) . .
O8 Na1 O4 C37 -62.4(4) . .
O2 Na1 O4 C37 -175.6(4) . .
O7 Na1 O4 C37 23.3(4) . .
O3 Na1 O4 C37 15.4(7) . .
Co1 Na1 O4 C37 173.4(4) . .
O1 Na1 O5 C29 -40.9(4) . .
O8 Na1 O5 C29 168.3(6) . .
O2 Na1 O5 C29 26.7(4) . .
O7 Na1 O5 C29 175.5(4) . .
O4 Na1 O5 C29 90.5(4) . .
O3 Na1 O5 C29 -102.1(4) . .
Co1 Na1 O5 C29 -6.5(4) . .
O5 Na1 O3 C2 47.3(3) . .
O1 Na1 O3 C2 -25.6(2) . .
O8 Na1 O3 C2 -145.0(3) . .
O2 Na1 O3 C2 -30.3(3) . .
O7 Na1 O3 C2 129.1(3) . .
O4 Na1 O3 C2 137.0(5) . .
Co1 Na1 O3 C2 -21.0(2) . .
O5 Na1 O3 C36 -106.5(3) . .
O1 Na1 O3 C36 -179.4(3) . .
O8 Na1 O3 C36 61.3(3) . .
O2 Na1 O3 C36 175.9(3) . .
O7 Na1 O3 C36 -24.6(4) . .
O4 Na1 O3 C36 -16.7(7) . .
Co1 Na1 O3 C36 -174.7(3) . .
C36 O3 C2 C3 -3.4(6) . .
Na1 O3 C2 C3 -158.1(3) . .
C36 O3 C2 C1 176.8(4) . .
Na1 O3 C2 C1 22.1(4) . .
Co1 O2 C16 C11 -31.5(4) . .
Na1 O2 C16 C11 -157.3(2) . .
Co1 O2 C16 C15 150.2(2) . .
Na1 O2 C16 C15 24.4(4) . .
C12 C11 C16 O2 -176.3(3) . .
C10 C11 C16 O2 1.8(5) . .
C12 C11 C16 C15 2.1(5) . .
C10 C11 C16 C15 -179.9(3) . .
C7 N1 C8 C17 60.5(4) . .
Co1 N1 C8 C17 -111.1(3) . .
C7 N1 C8 C9 -171.1(3) . .
Co1 N1 C8 C9 17.3(3) . .
C37 O4 C15 C14 -2.4(6) . .
Na1 O4 C15 C14 158.6(3) . .
C37 O4 C15 C16 176.8(4) . .
Na1 O4 C15 C16 -22.1(4) . .
O2 C16 C15 C14 178.5(3) . .
C11 C16 C15 C14 0.1(5) . .
O2 C16 C15 O4 -0.7(4) . .
C11 C16 C15 O4 -179.1(3) . .
O5 Na1 O8 C38 138.5(7) . .
O1 Na1 O8 C38 -10.1(5) . .
O2 Na1 O8 C38 -82.0(5) . .
O7 Na1 O8 C38 131.4(5) . .
O4 Na1 O8 C38 -143.8(4) . .
O3 Na1 O8 C38 48.5(4) . .
Co1 Na1 O8 C38 -47.3(5) . .
C9 N2 C10 C11 -175.5(3) . .
Co1 N2 C10 C11 -2.0(4) . .
C12 C11 C10 N2 -165.3(3) . .
C16 C11 C10 N2 16.6(5) . .
C10 N2 C9 C23 -9.7(5) . .
Co1 N2 C9 C23 176.1(2) . .
C10 N2 C9 C8 -142.8(3) . .
Co1 N2 C9 C8 42.9(3) . .
C24 C23 C9 N2 121.8(3) . .
C28 C23 C9 N2 -60.7(5) . .
C24 C23 C9 C8 -109.3(4) . .
C28 C23 C9 C8 68.3(5) . .
N1 C8 C9 N2 -37.0(3) . .
C17 C8 C9 N2 88.0(3) . .
N1 C8 C9 C23 -171.4(3) . .
C17 C8 C9 C23 -46.4(4) . .
Co1 O1 C1 C6 17.8(4) . .
Na1 O1 C1 C6 152.7(3) . .
Co1 O1 C1 C2 -163.9(2) . .
Na1 O1 C1 C2 -29.0(4) . .
C5 C6 C1 O1 177.6(3) . .
C7 C6 C1 O1 -1.7(5) . .
C5 C6 C1 C2 -0.7(5) . .
C7 C6 C1 C2 -180.0(3) . .
O3 C2 C1 O1 2.0(4) . .
C3 C2 C1 O1 -177.8(3) . .
O3 C2 C1 C6 -179.6(3) . .
C3 C2 C1 C6 0.6(5) . .
C28 C23 C24 C25 -1.1(6) . .
C9 C23 C24 C25 176.7(3) . .
C8 N1 C7 C6 -177.9(3) . .
Co1 N1 C7 C6 -7.0(5) . .
C1 C6 C7 N1 -4.1(6) . .
C5 C6 C7 N1 176.6(4) . .
C31 N3 C35 C34 0.9(6) . .
Co1 N3 C35 C34 -178.6(3) . .
Na1 O5 C29 O6 4.5(7) . .
Na1 O5 C29 C30 -176.4(4) . .
Co1 O6 C29 O5 4.9(7) . .
Co1 O6 C29 C30 -174.2(4) . .
C16 C11 C12 C13 -2.9(6) . .
C10 C11 C12 C13 179.0(4) . .
O4 C15 C14 C13 177.6(4) . .
C16 C15 C14 C13 -1.6(6) . .
C1 C6 C5 C4 0.5(6) . .
C7 C6 C5 C4 179.8(4) . .
C35 N3 C31 C32 -1.7(5) . .
Co1 N3 C31 C32 177.8(3) . .
C11 C12 C13 C14 1.5(6) . .
C15 C14 C13 C12 0.8(6) . .
C21 C22 C17 C18 -0.7(7) . .
C21 C22 C17 C8 177.9(4) . .
C19 C18 C17 C22 -0.8(7) . .
C19 C18 C17 C8 -179.5(5) . .
N1 C8 C17 C22 59.3(5) . .
C9 C8 C17 C22 -62.9(5) . .
N1 C8 C17 C18 -122.1(4) . .
C9 C8 C17 C18 115.7(4) . .
C23 C24 C25 C26 -0.3(6) . .
N3 C35 C34 C33 0.5(7) . .
C32 C33 C34 C35 -1.2(8) . .
C28 C27 C26 C25 -0.4(7) . .
C24 C25 C26 C27 1.1(7) . .
O3 C2 C3 C4 179.9(4) . .
C1 C2 C3 C4 -0.3(6) . .
C26 C27 C28 C23 -1.1(7) . .
C24 C23 C28 C27 1.8(6) . .
C9 C23 C28 C27 -175.8(4) . .
C6 C5 C4 C3 -0.1(7) . .
C2 C3 C4 C5 0.0(7) . .
C34 C33 C32 C31 0.5(8) . .
N3 C31 C32 C33 1.0(7) . .
C17 C22 C21 C20 1.6(9) . .
C22 C21 C20 C19 -1.0(10) . .
Na1 O8 C38 C39 34.0(8) . .
Na1 O8 C38 C40 163.7(4) . .
C17 C18 C19 C20 1.4(9) . .
C21 C20 C19 C18 -0.5(10) . .
O12 O13' Cl1 O11 -129.7(7) . .
O12 O13' Cl1 O10 112.3(5) . .
O12 O13' Cl1 O13 -40(3) . .
O9 C41 C43 C42 135(3) . 3_766
C42 C41 C43 C42 -82(4) . 3_766
O9 C41 C42 C43 -117(4) . 3_766
C43 C41 C42 C43 101(3) . 3_766
C42 C41 C42 C43 44.0(15) 3_766 3_766
O9 C41 C42 C41 -161(3) . 3_766
C43 C41 C42 C41 57(3) . 3_766
C42 C41 C42 C41 0.000(2) 3_766 3_766
O11 Cl1 O12 O13' 75.0(8) . .
O10 Cl1 O12 O13' -90.0(6) . .
O13 Cl1 O12 O13' 170.5(8) . .
